data_8106966
loop_
_publ_author_name
'Pansuriya, Pramod B.'
'Patel, Chintan'
'Friedrich, Holger B.'
'Maguire, Glenn E. M.'

_publ_section_title
;
 Crystal structure of
 N-phenyl-2-(pyridin-4-ylcarbonyl)hydrazinecarboxamide with Z&#x2032; = 4,
 C13H12N4O2
;
_journal_issue 2
_journal_name_full 'Zeitschrift f\"ur Kristallographie - New Crystal Structures'
_journal_page_first 649
_journal_page_last 652
_journal_paper_doi 10.1515/ncrs-2015-0229
_journal_volume 231
_journal_year 2016
_chemical_formula_sum 'C13 H12 N4 O2'
_chemical_formula_weight 256.27
_space_group_crystal_system orthorhombic
_space_group_IT_number 61
_space_group_name_Hall '-P 2ac 2ab'
_space_group_name_H-M_alt 'P b c a'
_atom_sites_solution_hydrogens mixed
_cell_angle_alpha 90
_cell_angle_beta 90
_cell_angle_gamma 90
_cell_formula_units_Z 32
_cell_length_a 16.2353(11)
_cell_length_b 16.8474(12)
_cell_length_c 36.028(2)
_cell_measurement_reflns_used 70312
_cell_measurement_temperature 163(2)
_cell_measurement_theta_max 27.97
_cell_measurement_theta_min 1.13
_cell_volume 9854.5(11)
_computing_cell_refinement 'SAINT (7.60a, Bruker AXS Inc., Madison, WI, USA, 2006)'
_computing_data_collection 'SAINT (7.60a, Bruker AXS Inc., Madison, WI, USA, 2006)'
_computing_data_reduction 'SAINT (7.60a, Bruker AXS Inc., Madison, WI, USA, 2006)'
_computing_molecular_graphics 'OLEX-2 (Dolomanov et al., 2009)'
_computing_publication_material 'SHELXL-2014/7 (Sheldrick, 2014)'
_computing_structure_refinement 'SHELXL-2014/7 (Sheldrick, 2014)'
_computing_structure_solution 'SHELXS-97 (Sheldrick, 1997)'
_diffrn_ambient_temperature 163(2)
_diffrn_measured_fraction_theta_full 0.999
_diffrn_measured_fraction_theta_max 0.996
_diffrn_measurement_device_type 'Bruker Kappa Duo Apex II Diffractometer'
_diffrn_measurement_method '0.5\% \f scans and \w scans'
_diffrn_radiation_type MoK\a
_diffrn_radiation_wavelength 0.71073
_diffrn_reflns_av_R_equivalents 0.0557
_diffrn_reflns_av_unetI/netI 0.0410
_diffrn_reflns_Laue_measured_fraction_full 0.999
_diffrn_reflns_Laue_measured_fraction_max 0.996
_diffrn_reflns_limit_h_max 21
_diffrn_reflns_limit_h_min -20
_diffrn_reflns_limit_k_max 22
_diffrn_reflns_limit_k_min -21
_diffrn_reflns_limit_l_max 47
_diffrn_reflns_limit_l_min -47
_diffrn_reflns_number 70312
_diffrn_reflns_point_group_measured_fraction_full 0.999
_diffrn_reflns_point_group_measured_fraction_max 0.996
_diffrn_reflns_theta_full 25.242
_diffrn_reflns_theta_max 27.973
_diffrn_reflns_theta_min 1.130
_diffrn_source 'fine-focus sealed tube'
_exptl_absorpt_coefficient_mu 0.098
_exptl_absorpt_correction_T_max 1.000
_exptl_absorpt_correction_T_min 0.861
_exptl_absorpt_correction_type multi-scan
_exptl_absorpt_process_details 'SADABS (APEX2, 2006)'
_exptl_crystal_colour colorless
_exptl_crystal_density_diffrn 1.382
_exptl_crystal_description block
_exptl_crystal_F_000 4288
_exptl_crystal_size_max 0.350
_exptl_crystal_size_mid 0.220
_exptl_crystal_size_min 0.120
_exptl_transmission_factor_max 1.000
_exptl_transmission_factor_min 0.861
_refine_diff_density_max 0.659
_refine_diff_density_min -0.386
_refine_diff_density_rms 0.072
_refine_ls_extinction_coef 0.00098(17)
_refine_ls_extinction_method 'SHELXL-2014/7 (Sheldrick 2014'
_refine_ls_goodness_of_fit_ref 2.578
_refine_ls_hydrogen_treatment constr
_refine_ls_matrix_type full
_refine_ls_number_parameters 686
_refine_ls_number_reflns 10680
_refine_ls_number_restraints 0
_refine_ls_restrained_S_all 2.578
_refine_ls_R_factor_all 0.1138
_refine_ls_R_factor_gt 0.0903
_refine_ls_shift/su_max 0.000
_refine_ls_shift/su_mean 0.000
_refine_ls_structure_factor_coef Fsqd
_refine_ls_weighting_details 'w=1/[\s^2^(Fo^2^)+(0.0200P)^2^+2.0000P] where P=(Fo^2^+2Fc^2^)/3'
_refine_ls_weighting_scheme calc
_refine_ls_wR_factor_gt 0.1746
_refine_ls_wR_factor_ref 0.1773
_reflns_Friedel_coverage 0.000
_reflns_Friedel_fraction_full .
_reflns_Friedel_fraction_max .
_reflns_number_gt 8820
_reflns_number_total 11817
_reflns_threshold_expression 'I > 2\s(I)'
_cod_data_source_file suppl_ncrs-2015-0229_suppl.cif
_cod_data_source_block isourea
_cod_original_cell_volume 9854.5(12)
_cod_database_code 8106966
_shelx_space_group_comment
;
The symmetry employed for this shelxl refinement is uniquely defined
by the following loop, which should always be used as a source of
symmetry information in preference to the above space-group names.
They are only intended as comments.
;
_shelx_estimated_absorpt_t_min 0.967
_shelx_estimated_absorpt_t_max 0.988
_exptl_absorpt_special_details n/a
_publcif_info_exptl_table_max_cols 4
_publcif_info_exptl_table_use_headnotes n

loop_
_space_group_symop_operation_xyz
'x, y, z'
'-x+1/2, -y, z+1/2'
'x+1/2, -y+1/2, -z'
'-x, y+1/2, -z+1/2'
'-x, -y, -z'
'x-1/2, y, -z-1/2'
'-x-1/2, y-1/2, z'
'x, -y-1/2, z-1/2'

loop_
_atom_site_label
_atom_site_type_symbol
_atom_site_fract_x
_atom_site_fract_y
_atom_site_fract_z
_atom_site_U_iso_or_equiv
_atom_site_adp_type
_atom_site_occupancy
_atom_site_site_symmetry_order
_atom_site_calc_flag
_atom_site_refinement_flags_posn
_atom_site_refinement_flags_adp
_atom_site_refinement_flags_occupancy
_atom_site_disorder_assembly
_atom_site_disorder_group
O1A O 0.01718(14) 0.09019(13) 0.30136(6) 0.0334(6) Uani 1 1 d . . . . .
O2A O 0.09788(13) 0.19241(13) 0.22651(6) 0.0306(5) Uani 1 1 d . . . . .
N1A N -0.0088(2) 0.2697(2) 0.40905(9) 0.0539(9) Uani 1 1 d . . . . .
N2A N -0.03382(15) 0.19856(15) 0.27255(7) 0.0235(6) Uani 1 1 d . . . . .
H2A H -0.0495 0.2472 0.2743 0.028 Uiso 1 1 calc R U . . .
N3A N -0.03566(15) 0.16005(15) 0.23874(7) 0.0243(6) Uani 1 1 d . . . . .
H3A H -0.0810 0.1438 0.2291 0.029 Uiso 1 1 calc R U . . .
N4A N 0.03786(15) 0.08732(15) 0.19679(7) 0.0246(6) Uani 1 1 d . . . . .
H4A H -0.0022 0.0543 0.1991 0.030 Uiso 1 1 calc R U . . .
C1A C 0.0557(3) 0.2322(3) 0.39584(11) 0.0479(10) Uani 1 1 d . . . . .
H1A H 0.1027 0.2295 0.4106 0.058 Uiso 1 1 calc R U . . .
C2A C 0.0580(2) 0.1969(2) 0.36169(9) 0.0340(8) Uani 1 1 d . . . . .
H2AA H 0.1044 0.1687 0.3543 0.041 Uiso 1 1 calc R U . . .
C3A C -0.00867(19) 0.20332(18) 0.33840(9) 0.0262(7) Uani 1 1 d . . . . .
C4A C -0.0773(2) 0.2451(2) 0.35046(10) 0.0385(9) Uani 1 1 d . . . . .
H4AA H -0.1231 0.2524 0.3354 0.046 Uiso 1 1 calc R U . . .
C5A C -0.0737(3) 0.2758(2) 0.38688(12) 0.0524(11) Uani 1 1 d . . . . .
H5A H -0.1199 0.3020 0.3959 0.063 Uiso 1 1 calc R U . . .
C6A C -0.00751(18) 0.15949(18) 0.30228(9) 0.0232(7) Uani 1 1 d . . . . .
C7A C 0.03928(18) 0.14899(18) 0.22125(8) 0.0215(6) Uani 1 1 d . . . . .
C8A C 0.09456(18) 0.07144(19) 0.16811(8) 0.0244(7) Uani 1 1 d . . . . .
C9A C 0.16561(19) 0.1153(2) 0.16180(10) 0.0325(8) Uani 1 1 d . . . . .
H9A H 0.1793 0.1572 0.1775 0.039 Uiso 1 1 calc R U . . .
C10A C 0.2158(2) 0.0963(2) 0.13203(10) 0.0412(9) Uani 1 1 d . . . . .
H10A H 0.2630 0.1262 0.1277 0.049 Uiso 1 1 calc R U . . .
C11A C 0.1976(3) 0.0347(3) 0.10886(12) 0.0504(11) Uani 1 1 d . . . . .
H11A H 0.2321 0.0226 0.0891 0.061 Uiso 1 1 calc R U . . .
C12A C 0.1269(3) -0.0097(2) 0.11513(11) 0.0503(11) Uani 1 1 d . . . . .
H12A H 0.1136 -0.0514 0.0993 0.060 Uiso 1 1 calc R U . . .
C13A C 0.0762(2) 0.0081(2) 0.14493(10) 0.0341(8) Uani 1 1 d . . . . .
H13A H 0.0297 -0.0226 0.1494 0.041 Uiso 1 1 calc R U . . .
O1B O 0.38815(13) 0.35445(13) 0.22614(6) 0.0297(5) Uani 1 1 d . . . . .
O2B O 0.56436(13) 0.44633(13) 0.20838(6) 0.0275(5) Uani 1 1 d . . . . .
N1B N 0.18250(17) 0.57093(17) 0.24826(9) 0.0359(7) Uani 1 1 d . . . . .
N2B N 0.45656(15) 0.43647(16) 0.26515(7) 0.0252(6) Uani 1 1 d . . . . .
H2B H 0.4552 0.4780 0.2790 0.030 Uiso 1 1 calc R U . . .
N3B N 0.52688(15) 0.38998(16) 0.26331(7) 0.0273(6) Uani 1 1 d . . . . .
H3B H 0.5423 0.3611 0.2817 0.033 Uiso 1 1 calc R U . . .
N4B N 0.62343(15) 0.32982(15) 0.22731(7) 0.0258(6) Uani 1 1 d . . . . .
H4B H 0.6188 0.2915 0.2429 0.031 Uiso 1 1 calc R U . . .
C1B C 0.2392(2) 0.5730(2) 0.27468(11) 0.0392(9) Uani 1 1 d . . . . .
H1B H 0.2327 0.6096 0.2938 0.047 Uiso 1 1 calc R U . . .
C2B C 0.3073(2) 0.5241(2) 0.27544(10) 0.0327(8) Uani 1 1 d . . . . .
H2BA H 0.3450 0.5272 0.2948 0.039 Uiso 1 1 calc R U . . .
C3B C 0.31856(18) 0.47060(17) 0.24693(9) 0.0226(7) Uani 1 1 d . . . . .
C4B C 0.26016(19) 0.4682(2) 0.21911(10) 0.0331(8) Uani 1 1 d . . . . .
H4BA H 0.2654 0.4327 0.1995 0.040 Uiso 1 1 calc R U . . .
C5B C 0.1942(2) 0.5191(2) 0.22099(11) 0.0369(9) Uani 1 1 d . . . . .
H5B H 0.1553 0.5171 0.2020 0.044 Uiso 1 1 calc R U . . .
C6B C 0.39023(18) 0.41533(19) 0.24480(8) 0.0231(7) Uani 1 1 d . . . . .
C7B C 0.57092(17) 0.39207(18) 0.23075(9) 0.0228(7) Uani 1 1 d . . . . .
C8B C 0.68515(18) 0.32373(18) 0.19991(9) 0.0249(7) Uani 1 1 d . . . . .
C9B C 0.76093(19) 0.2919(2) 0.21013(10) 0.0310(8) Uani 1 1 d . . . . .
H9B H 0.7691 0.2742 0.2343 0.037 Uiso 1 1 calc R U . . .
C10B C 0.8237(2) 0.2864(2) 0.18472(11) 0.0391(9) Uani 1 1 d . . . . .
H10B H 0.8742 0.2653 0.1918 0.047 Uiso 1 1 calc R U . . .
C11B C 0.8121(2) 0.3120(2) 0.14903(11) 0.0419(9) Uani 1 1 d . . . . .
H11B H 0.8553 0.3096 0.1321 0.050 Uiso 1 1 calc R U . . .
C12B C 0.7369(2) 0.3410(2) 0.13825(10) 0.0400(9) Uani 1 1 d . . . . .
H12B H 0.7286 0.3568 0.1138 0.048 Uiso 1 1 calc R U . . .
C13B C 0.6731(2) 0.3469(2) 0.16371(10) 0.0341(8) Uani 1 1 d . . . . .
H13B H 0.6222 0.3665 0.1563 0.041 Uiso 1 1 calc R U . . .
O1C O 0.25677(14) 0.18445(15) 0.55918(7) 0.0397(6) Uani 1 1 d . . . . .
O2C O 0.14443(14) 0.14188(15) 0.47860(7) 0.0386(6) Uani 1 1 d . . . . .
N1C N 0.05019(17) 0.18702(18) 0.66175(8) 0.0366(7) Uani 1 1 d . . . . .
N2C N 0.15424(17) 0.25356(17) 0.53258(7) 0.0312(7) Uani 1 1 d . . . . .
H2C H 0.1061 0.2746 0.5344 0.037 Uiso 1 1 calc R U . . .
N3C N 0.19934(18) 0.25911(17) 0.49961(7) 0.0334(7) Uani 1 1 d . . . . .
H3C H 0.2299 0.2996 0.4948 0.040 Uiso 1 1 calc R U . . .
N4C N 0.24947(17) 0.20211(17) 0.44789(7) 0.0325(7) Uani 1 1 d . . . . .
H4C H 0.2783 0.2450 0.4477 0.039 Uiso 1 1 calc R U . . .
C1C C 0.1148(2) 0.1436(3) 0.65347(10) 0.0467(10) Uani 1 1 d . . . . .
H1C H 0.1310 0.1053 0.6705 0.056 Uiso 1 1 calc R U . . .
C2C C 0.1603(2) 0.1507(3) 0.62130(10) 0.0437(10) Uani 1 1 d . . . . .
H2CA H 0.2058 0.1184 0.6171 0.052 Uiso 1 1 calc R U . . .
C3C C 0.13657(19) 0.2074(2) 0.59525(9) 0.0268(7) Uani 1 1 d . . . . .
C4C C 0.06918(19) 0.2531(2) 0.60387(9) 0.0281(7) Uani 1 1 d . . . . .
H4CA H 0.0512 0.2920 0.5874 0.034 Uiso 1 1 calc R U . . .
C5C C 0.0282(2) 0.2411(2) 0.63697(9) 0.0330(8) Uani 1 1 d . . . . .
H5C H -0.0173 0.2727 0.6422 0.040 Uiso 1 1 calc R U . . .
C6C C 0.1871(2) 0.2154(2) 0.56083(9) 0.0297(8) Uani 1 1 d . . . . .
C7C C 0.1924(2) 0.1958(2) 0.47485(9) 0.0300(8) Uani 1 1 d . . . . .
C8C C 0.26728(19) 0.14582(19) 0.41977(8) 0.0260(7) Uani 1 1 d . . . . .
C9C C 0.3445(2) 0.1517(2) 0.40354(9) 0.0332(8) Uani 1 1 d . . . . .
H9C H 0.3813 0.1905 0.4114 0.040 Uiso 1 1 calc R U . . .
C10C C 0.3667(2) 0.0994(2) 0.37551(10) 0.0402(9) Uani 1 1 d . . . . .
H10C H 0.4181 0.1036 0.3643 0.048 Uiso 1 1 calc R U . . .
C11C C 0.3129(3) 0.0414(2) 0.36425(11) 0.0451(10) Uani 1 1 d . . . . .
H11C H 0.3279 0.0061 0.3456 0.054 Uiso 1 1 calc R U . . .
C12C C 0.2372(2) 0.0359(3) 0.38053(11) 0.0490(10) Uani 1 1 d . . . . .
H12C H 0.2007 -0.0031 0.3726 0.059 Uiso 1 1 calc R U . . .
C13C C 0.2137(2) 0.0871(2) 0.40854(10) 0.0401(9) Uani 1 1 d . . . . .
H13C H 0.1623 0.0820 0.4197 0.048 Uiso 1 1 calc R U . . .
O1D O 0.00267(14) 0.16073(15) 0.02567(7) 0.0396(6) Uani 1 1 d . . . . .
O2D O -0.11764(15) 0.31324(16) 0.04439(7) 0.0419(6) Uani 1 1 d . . . . .
N1D N -0.1753(2) -0.0818(2) 0.02407(10) 0.0530(9) Uani 1 1 d . . . . .
N2D N -0.10339(18) 0.20146(18) -0.00988(8) 0.0379(7) Uani 1 1 d . . . . .
H2D H -0.1502 0.1918 -0.0201 0.045 Uiso 1 1 calc R U . . .
N3D N -0.06712(19) 0.27529(17) -0.01266(8) 0.0381(7) Uani 1 1 d . . . . .
H3D H -0.0461 0.2922 -0.0331 0.046 Uiso 1 1 calc R U . . .
N4D N -0.00592(18) 0.37430(17) 0.02054(8) 0.0375(7) Uani 1 1 d . . . . .
H4D H 0.0276 0.3729 0.0021 0.045 Uiso 1 1 calc R U . . .
C1D C -0.1059(3) -0.0607(2) 0.04240(12) 0.0511(11) Uani 1 1 d . . . . .
H1D H -0.0825 -0.0966 0.0589 0.061 Uiso 1 1 calc R U . . .
C2D C -0.0680(2) 0.0135(2) 0.03734(10) 0.0390(9) Uani 1 1 d . . . . .
H2DA H -0.0199 0.0269 0.0499 0.047 Uiso 1 1 calc R U . . .
C3D C -0.1047(2) 0.06567(19) 0.01311(9) 0.0290(7) Uani 1 1 d . . . . .
C4D C -0.1763(2) 0.0437(2) -0.00475(11) 0.0444(10) Uani 1 1 d . . . . .
H4DA H -0.2024 0.0785 -0.0209 0.053 Uiso 1 1 calc R U . . .
C5D C -0.2077(3) -0.0292(2) 0.00162(14) 0.0563(12) Uani 1 1 d . . . . .
H5D H -0.2557 -0.0431 -0.0108 0.068 Uiso 1 1 calc R U . . .
C6D C -0.0640(2) 0.1463(2) 0.00897(10) 0.0365(8) Uani 1 1 d . . . . .
C7D C -0.0666(2) 0.3215(2) 0.02007(10) 0.0355(8) Uani 1 1 d . . . . .
C8D C 0.0100(2) 0.43248(19) 0.04775(10) 0.0307(8) Uani 1 1 d . . . . .
C9D C -0.0295(2) 0.4387(2) 0.08184(10) 0.0390(9) Uani 1 1 d . . . . .
H9D H -0.0725 0.4044 0.0877 0.047 Uiso 1 1 calc R U . . .
C10D C -0.0054(2) 0.4953(3) 0.10677(12) 0.0499(11) Uani 1 1 d . . . . .
H10D H -0.0318 0.4986 0.1296 0.060 Uiso 1 1 calc R U . . .
C11D C 0.0570(2) 0.5470(2) 0.09859(12) 0.0495(11) Uani 1 1 d . . . . .
H11D H 0.0731 0.5850 0.1159 0.059 Uiso 1 1 calc R U . . .
C12D C 0.0950(2) 0.5427(2) 0.06546(12) 0.0456(10) Uani 1 1 d . . . . .
H12D H 0.1365 0.5788 0.0598 0.055 Uiso 1 1 calc R U . . .
C13D C 0.0731(2) 0.4851(2) 0.03955(11) 0.0386(9) Uani 1 1 d . . . . .
H13D H 0.1007 0.4819 0.0170 0.046 Uiso 1 1 calc R U . . .

loop_
_atom_site_aniso_label
_atom_site_aniso_U_11
_atom_site_aniso_U_22
_atom_site_aniso_U_33
_atom_site_aniso_U_23
_atom_site_aniso_U_13
_atom_site_aniso_U_12
O1A 0.0418(14) 0.0223(12) 0.0361(14) -0.0034(11) -0.0024(11) 0.0080(11)
O2A 0.0257(11) 0.0305(12) 0.0357(13) -0.0053(11) 0.0010(10) -0.0102(10)
N1A 0.067(2) 0.061(2) 0.0331(18) -0.0074(17) 0.0041(18) -0.013(2)
N2A 0.0255(13) 0.0191(13) 0.0260(14) -0.0013(12) -0.0006(11) 0.0002(11)
N3A 0.0193(12) 0.0301(15) 0.0235(14) -0.0036(12) -0.0036(11) -0.0040(11)
N4A 0.0206(12) 0.0260(14) 0.0272(14) -0.0011(12) -0.0005(11) -0.0093(11)
C1A 0.054(2) 0.056(3) 0.034(2) -0.005(2) -0.0007(19) -0.012(2)
C2A 0.0373(19) 0.037(2) 0.0278(19) 0.0006(16) 0.0016(15) -0.0043(16)
C3A 0.0316(17) 0.0204(16) 0.0265(17) 0.0024(14) 0.0070(14) -0.0010(14)
C4A 0.043(2) 0.0323(19) 0.040(2) 0.0017(17) 0.0074(17) 0.0072(17)
C5A 0.063(3) 0.040(2) 0.054(3) -0.010(2) 0.027(2) 0.007(2)
C6A 0.0200(15) 0.0201(16) 0.0296(18) 0.0006(14) 0.0010(13) -0.0018(13)
C7A 0.0221(15) 0.0203(15) 0.0220(16) 0.0056(13) -0.0046(12) -0.0009(13)
C8A 0.0235(15) 0.0246(17) 0.0250(16) 0.0042(14) 0.0010(13) 0.0055(14)
C9A 0.0269(17) 0.0302(19) 0.040(2) -0.0006(16) 0.0027(15) -0.0016(15)
C10A 0.0300(18) 0.041(2) 0.052(2) 0.006(2) 0.0145(17) 0.0023(17)
C11A 0.051(2) 0.051(3) 0.049(2) -0.005(2) 0.023(2) 0.010(2)
C12A 0.061(3) 0.042(2) 0.048(2) -0.012(2) 0.015(2) -0.002(2)
C13A 0.0319(18) 0.0314(19) 0.039(2) -0.0036(17) 0.0047(16) -0.0005(15)
O1B 0.0287(12) 0.0234(12) 0.0371(13) -0.0068(11) -0.0010(10) 0.0042(10)
O2B 0.0260(11) 0.0226(12) 0.0338(13) 0.0051(10) 0.0019(10) 0.0055(9)
N1B 0.0242(14) 0.0273(15) 0.0562(19) 0.0041(15) 0.0056(14) 0.0023(12)
N2B 0.0205(13) 0.0253(14) 0.0298(14) -0.0046(12) 0.0006(11) 0.0058(11)
N3B 0.0200(13) 0.0318(15) 0.0302(15) 0.0070(13) -0.0004(11) 0.0072(12)
N4B 0.0206(12) 0.0202(13) 0.0364(16) 0.0082(12) 0.0041(12) 0.0011(11)
C1B 0.0319(19) 0.036(2) 0.050(2) -0.0104(19) 0.0061(17) 0.0083(16)
C2B 0.0276(17) 0.0343(19) 0.0361(19) -0.0049(17) 0.0033(15) 0.0026(15)
C3B 0.0181(14) 0.0181(15) 0.0318(17) 0.0011(14) 0.0051(13) -0.0014(12)
C4B 0.0242(16) 0.0318(19) 0.043(2) -0.0050(17) -0.0039(15) 0.0023(15)
C5B 0.0228(17) 0.037(2) 0.050(2) 0.0012(19) -0.0066(16) 0.0028(16)
C6B 0.0196(15) 0.0246(17) 0.0252(17) 0.0025(14) 0.0030(13) -0.0009(13)
C7B 0.0125(13) 0.0237(16) 0.0322(18) -0.0014(15) -0.0037(13) -0.0024(12)
C8B 0.0194(15) 0.0179(16) 0.0374(19) -0.0008(14) 0.0007(14) -0.0012(12)
C9B 0.0229(16) 0.0320(19) 0.0382(19) -0.0003(16) -0.0004(14) 0.0021(15)
C10B 0.0259(17) 0.040(2) 0.051(2) -0.0011(19) 0.0020(16) 0.0110(16)
C11B 0.039(2) 0.037(2) 0.050(2) 0.0005(19) 0.0176(18) 0.0060(17)
C12B 0.047(2) 0.035(2) 0.037(2) 0.0058(17) 0.0078(18) 0.0091(18)
C13B 0.0295(17) 0.0316(19) 0.041(2) 0.0045(17) 0.0014(16) 0.0083(15)
O1C 0.0293(13) 0.0471(15) 0.0427(14) 0.0064(13) 0.0039(11) 0.0048(12)
O2C 0.0311(13) 0.0390(15) 0.0457(15) -0.0091(12) 0.0082(11) -0.0030(12)
N1C 0.0304(15) 0.0431(18) 0.0363(17) 0.0063(15) 0.0035(13) -0.0043(14)
N2C 0.0323(15) 0.0310(16) 0.0303(16) 0.0011(13) 0.0120(13) 0.0057(13)
N3C 0.0450(17) 0.0272(15) 0.0281(15) -0.0008(13) 0.0148(13) -0.0017(14)
N4C 0.0343(15) 0.0320(16) 0.0312(15) -0.0007(13) 0.0058(13) -0.0002(13)
C1C 0.043(2) 0.058(3) 0.039(2) 0.021(2) 0.0017(18) 0.008(2)
C2C 0.0275(18) 0.057(3) 0.046(2) 0.006(2) 0.0053(17) 0.0106(18)
C3C 0.0263(16) 0.0299(18) 0.0241(16) -0.0007(15) -0.0016(14) -0.0084(14)
C4C 0.0294(17) 0.0278(17) 0.0270(17) -0.0001(15) 0.0016(14) -0.0005(15)
C5C 0.0339(18) 0.034(2) 0.0308(19) 0.0001(16) 0.0049(15) -0.0021(16)
C6C 0.0274(17) 0.0323(19) 0.0293(18) -0.0061(16) 0.0033(14) -0.0084(15)
C7C 0.0310(17) 0.0313(19) 0.0277(18) 0.0048(16) 0.0032(15) 0.0062(16)
C8C 0.0306(17) 0.0259(17) 0.0214(16) 0.0015(14) 0.0002(13) 0.0058(14)
C9C 0.0336(18) 0.0310(19) 0.0351(19) 0.0033(16) 0.0020(15) 0.0000(16)
C10C 0.042(2) 0.035(2) 0.044(2) 0.0055(18) 0.0187(18) 0.0090(18)
C11C 0.059(3) 0.037(2) 0.039(2) -0.0121(18) 0.006(2) 0.006(2)
C12C 0.045(2) 0.052(3) 0.050(2) -0.021(2) -0.002(2) 0.000(2)
C13C 0.0281(18) 0.045(2) 0.047(2) -0.0144(19) 0.0006(16) -0.0009(17)
O1D 0.0292(13) 0.0458(16) 0.0439(15) 0.0018(13) 0.0018(11) -0.0045(12)
O2D 0.0340(13) 0.0488(16) 0.0428(15) -0.0089(13) 0.0105(12) -0.0083(12)
N1D 0.054(2) 0.0355(19) 0.070(2) -0.0020(18) 0.0051(19) -0.0090(17)
N2D 0.0391(17) 0.0355(17) 0.0389(17) 0.0007(15) -0.0031(14) -0.0064(14)
N3D 0.058(2) 0.0309(16) 0.0249(15) 0.0031(13) 0.0009(14) -0.0165(15)
N4D 0.0408(17) 0.0352(17) 0.0366(17) 0.0045(14) 0.0039(14) 0.0000(14)
C1D 0.073(3) 0.032(2) 0.048(2) 0.0073(19) 0.005(2) 0.018(2)
C2D 0.040(2) 0.037(2) 0.039(2) -0.0068(18) -0.0047(17) 0.0041(18)
C3D 0.0318(17) 0.0247(17) 0.0304(18) -0.0040(15) 0.0051(15) 0.0027(14)
C4D 0.043(2) 0.031(2) 0.059(3) -0.0114(19) -0.0130(19) -0.0007(17)
C5D 0.042(2) 0.035(2) 0.091(3) -0.005(2) -0.012(2) -0.0032(19)
C6D 0.0346(19) 0.040(2) 0.035(2) -0.0058(18) 0.0066(16) 0.0098(17)
C7D 0.037(2) 0.0281(19) 0.042(2) 0.0023(17) -0.0053(17) -0.0010(16)
C8D 0.0314(17) 0.0206(17) 0.040(2) -0.0039(16) -0.0118(15) 0.0050(14)
C9D 0.0301(18) 0.038(2) 0.048(2) -0.0106(19) 0.0005(17) 0.0021(16)
C10D 0.034(2) 0.062(3) 0.055(3) -0.028(2) -0.0005(18) 0.010(2)
C11D 0.040(2) 0.044(2) 0.065(3) -0.030(2) -0.007(2) 0.0078(19)
C12D 0.036(2) 0.0270(19) 0.074(3) -0.005(2) -0.014(2) -0.0027(16)
C13D 0.041(2) 0.034(2) 0.041(2) 0.0068(18) 0.0026(17) 0.0055(17)

loop_
_atom_type_symbol
_atom_type_description
_atom_type_scat_dispersion_real
_atom_type_scat_dispersion_imag
_atom_type_scat_source
C C 0.0033 0.0016 'International Tables Vol C Tables 4.2.6.8 and 6.1.1.4'
H H 0.0000 0.0000 'International Tables Vol C Tables 4.2.6.8 and 6.1.1.4'
N N 0.0061 0.0033 'International Tables Vol C Tables 4.2.6.8 and 6.1.1.4'
O O 0.0106 0.0060 'International Tables Vol C Tables 4.2.6.8 and 6.1.1.4'

loop_
_geom_angle_atom_site_label_1
_geom_angle_atom_site_label_2
_geom_angle_atom_site_label_3
_geom_angle
_geom_angle_site_symmetry_1
_geom_angle_site_symmetry_3
C1A N1A C5A 116.9(3) . .
C6A N2A N3A 119.1(3) . .
C6A N2A H2A 120.5 . .
N3A N2A H2A 120.5 . .
N2A N3A C7A 116.5(2) . .
N2A N3A H3A 121.7 . .
C7A N3A H3A 121.7 . .
C7A N4A C8A 127.4(3) . .
C7A N4A H4A 116.3 . .
C8A N4A H4A 116.3 . .
N1A C1A C2A 123.9(4) . .
N1A C1A H1A 118.0 . .
C2A C1A H1A 118.0 . .
C1A C2A C3A 119.6(4) . .
C1A C2A H2AA 120.2 . .
C3A C2A H2AA 120.2 . .
C2A C3A C4A 118.8(3) . .
C2A C3A C6A 118.8(3) . .
C4A C3A C6A 122.2(3) . .
C3A C4A C5A 116.4(4) . .
C3A C4A H4AA 121.8 . .
C5A C4A H4AA 121.8 . .
N1A C5A C4A 124.3(4) . .
N1A C5A H5A 117.8 . .
C4A C5A H5A 117.8 . .
O1A C6A N2A 123.5(3) . .
O1A C6A C3A 119.6(3) . .
N2A C6A C3A 116.9(3) . .
O2A C7A N4A 125.0(3) . .
O2A C7A N3A 122.5(3) . .
N4A C7A N3A 112.5(3) . .
C13A C8A C9A 119.3(3) . .
C13A C8A N4A 116.6(3) . .
C9A C8A N4A 124.1(3) . .
C10A C9A C8A 119.5(3) . .
C10A C9A H9A 120.2 . .
C8A C9A H9A 120.2 . .
C11A C10A C9A 121.4(3) . .
C11A C10A H10A 119.3 . .
C9A C10A H10A 119.3 . .
C10A C11A C12A 119.3(4) . .
C10A C11A H11A 120.3 . .
C12A C11A H11A 120.3 . .
C13A C12A C11A 120.0(4) . .
C13A C12A H12A 120.0 . .
C11A C12A H12A 120.0 . .
C12A C13A C8A 120.4(3) . .
C12A C13A H13A 119.8 . .
C8A C13A H13A 119.8 . .
C1B N1B C5B 116.7(3) . .
C6B N2B N3B 118.8(3) . .
C6B N2B H2B 120.6 . .
N3B N2B H2B 120.6 . .
C7B N3B N2B 117.1(2) . .
C7B N3B H3B 121.5 . .
N2B N3B H3B 121.5 . .
C7B N4B C8B 124.5(3) . .
C7B N4B H4B 117.8 . .
C8B N4B H4B 117.8 . .
N1B C1B C2B 123.8(3) . .
N1B C1B H1B 118.1 . .
C2B C1B H1B 118.1 . .
C1B C2B C3B 118.8(3) . .
C1B C2B H2BA 120.6 . .
C3B C2B H2BA 120.6 . .
C4B C3B C2B 118.0(3) . .
C4B C3B C6B 118.7(3) . .
C2B C3B C6B 123.3(3) . .
C5B C4B C3B 118.8(3) . .
C5B C4B H4BA 120.6 . .
C3B C4B H4BA 120.6 . .
N1B C5B C4B 123.9(3) . .
N1B C5B H5B 118.0 . .
C4B C5B H5B 118.0 . .
O1B C6B N2B 122.7(3) . .
O1B C6B C3B 121.9(3) . .
N2B C6B C3B 115.4(3) . .
O2B C7B N4B 124.9(3) . .
O2B C7B N3B 122.4(3) . .
N4B C7B N3B 112.6(3) . .
C13B C8B C9B 119.0(3) . .
C13B C8B N4B 122.9(3) . .
C9B C8B N4B 118.1(3) . .
C10B C9B C8B 120.4(3) . .
C10B C9B H9B 119.8 . .
C8B C9B H9B 119.8 . .
C11B C10B C9B 120.3(3) . .
C11B C10B H10B 119.9 . .
C9B C10B H10B 119.9 . .
C10B C11B C12B 120.0(3) . .
C10B C11B H11B 120.0 . .
C12B C11B H11B 120.0 . .
C11B C12B C13B 120.2(3) . .
C11B C12B H12B 119.9 . .
C13B C12B H12B 119.9 . .
C8B C13B C12B 120.1(3) . .
C8B C13B H13B 120.0 . .
C12B C13B H13B 120.0 . .
C1C N1C C5C 116.4(3) . .
C6C N2C N3C 118.5(3) . .
C6C N2C H2C 120.8 . .
N3C N2C H2C 120.8 . .
C7C N3C N2C 116.7(3) . .
C7C N3C H3C 121.6 . .
N2C N3C H3C 121.6 . .
C7C N4C C8C 127.1(3) . .
C7C N4C H4C 116.5 . .
C8C N4C H4C 116.5 . .
N1C C1C C2C 124.8(4) . .
N1C C1C H1C 117.6 . .
C2C C1C H1C 117.6 . .
C1C C2C C3C 118.5(3) . .
C1C C2C H2CA 120.8 . .
C3C C2C H2CA 120.8 . .
C4C C3C C2C 116.9(3) . .
C4C C3C C6C 125.1(3) . .
C2C C3C C6C 118.0(3) . .
C3C C4C C5C 119.8(3) . .
C3C C4C H4CA 120.1 . .
C5C C4C H4CA 120.1 . .
N1C C5C C4C 123.6(3) . .
N1C C5C H5C 118.2 . .
C4C C5C H5C 118.2 . .
O1C C6C N2C 122.3(3) . .
O1C C6C C3C 120.0(3) . .
N2C C6C C3C 117.6(3) . .
O2C C7C N4C 125.9(3) . .
O2C C7C N3C 123.9(3) . .
N4C C7C N3C 110.2(3) . .
C13C C8C C9C 119.9(3) . .
C13C C8C N4C 124.2(3) . .
C9C C8C N4C 116.0(3) . .
C8C C9C C10C 119.7(3) . .
C8C C9C H9C 120.1 . .
C10C C9C H9C 120.1 . .
C11C C10C C9C 120.1(3) . .
C11C C10C H10C 119.9 . .
C9C C10C H10C 119.9 . .
C12C C11C C10C 119.7(4) . .
C12C C11C H11C 120.2 . .
C10C C11C H11C 120.2 . .
C11C C12C C13C 121.4(4) . .
C11C C12C H12C 119.3 . .
C13C C12C H12C 119.3 . .
C8C C13C C12C 119.3(3) . .
C8C C13C H13C 120.4 . .
C12C C13C H13C 120.4 . .
C5D N1D C1D 117.2(3) . .
C6D N2D N3D 117.8(3) . .
C6D N2D H2D 121.1 . .
N3D N2D H2D 121.1 . .
N2D N3D C7D 116.0(3) . .
N2D N3D H3D 122.0 . .
C7D N3D H3D 122.0 . .
C7D N4D C8D 127.7(3) . .
C7D N4D H4D 116.2 . .
C8D N4D H4D 116.2 . .
N1D C1D C2D 122.3(4) . .
N1D C1D H1D 118.8 . .
C2D C1D H1D 118.8 . .
C3D C2D C1D 117.5(3) . .
C3D C2D H2DA 121.3 . .
C1D C2D H2DA 121.3 . .
C2D C3D C4D 119.3(3) . .
C2D C3D C6D 116.4(3) . .
C4D C3D C6D 124.2(3) . .
C5D C4D C3D 118.9(4) . .
C5D C4D H4DA 120.5 . .
C3D C4D H4DA 120.5 . .
N1D C5D C4D 124.7(4) . .
N1D C5D H5D 117.7 . .
C4D C5D H5D 117.7 . .
O1D C6D N2D 121.7(3) . .
O1D C6D C3D 120.0(3) . .
N2D C6D C3D 118.1(3) . .
O2D C7D N4D 125.0(3) . .
O2D C7D N3D 122.3(3) . .
N4D C7D N3D 112.6(3) . .
C13D C8D C9D 118.8(3) . .
C13D C8D N4D 115.6(3) . .
C9D C8D N4D 125.6(3) . .
C10D C9D C8D 120.1(4) . .
C10D C9D H9D 120.0 . .
C8D C9D H9D 120.0 . .
C9D C10D C11D 121.0(4) . .
C9D C10D H10D 119.5 . .
C11D C10D H10D 119.5 . .
C12D C11D C10D 119.7(4) . .
C12D C11D H11D 120.1 . .
C10D C11D H11D 120.1 . .
C11D C12D C13D 121.0(4) . .
C11D C12D H12D 119.5 . .
C13D C12D H12D 119.5 . .
C8D C13D C12D 119.4(4) . .
C8D C13D H13D 120.3 . .
C12D C13D H13D 120.3 . .

loop_
_geom_bond_atom_site_label_1
_geom_bond_atom_site_label_2
_geom_bond_distance
_geom_bond_site_symmetry_2
O1A C6A 1.235(4) .
O2A C7A 1.215(3) .
N1A C1A 1.313(5) .
N1A C5A 1.327(5) .
N2A C6A 1.328(4) .
N2A N3A 1.380(3) .
N2A H2A 0.8600 .
N3A C7A 1.383(4) .
N3A H3A 0.8600 .
N4A C7A 1.362(4) .
N4A C8A 1.410(4) .
N4A H4A 0.8600 .
C1A C2A 1.367(5) .
C1A H1A 0.9300 .
C2A C3A 1.374(5) .
C2A H2AA 0.9300 .
C3A C4A 1.387(5) .
C3A C6A 1.497(4) .
C4A C5A 1.412(5) .
C4A H4AA 0.9300 .
C5A H5A 0.9300 .
C8A C13A 1.387(5) .
C8A C9A 1.389(4) .
C9A C10A 1.385(5) .
C9A H9A 0.9300 .
C10A C11A 1.365(5) .
C10A H10A 0.9300 .
C11A C12A 1.388(6) .
C11A H11A 0.9300 .
C12A C13A 1.386(5) .
C12A H12A 0.9300 .
C13A H13A 0.9300 .
O1B C6B 1.227(4) .
O2B C7B 1.223(4) .
N1B C1B 1.325(5) .
N1B C5B 1.328(5) .
N2B C6B 1.351(4) .
N2B N3B 1.386(3) .
N2B H2B 0.8600 .
N3B C7B 1.374(4) .
N3B H3B 0.8600 .
N4B C7B 1.357(4) .
N4B C8B 1.411(4) .
N4B H4B 0.8600 .
C1B C2B 1.379(5) .
C1B H1B 0.9300 .
C2B C3B 1.379(4) .
C2B H2BA 0.9300 .
C3B C4B 1.380(4) .
C3B C6B 1.492(4) .
C4B C5B 1.374(5) .
C4B H4BA 0.9300 .
C5B H5B 0.9300 .
C8B C13B 1.375(5) .
C8B C9B 1.392(4) .
C9B C10B 1.373(5) .
C9B H9B 0.9300 .
C10B C11B 1.369(5) .
C10B H10B 0.9300 .
C11B C12B 1.372(5) .
C11B H11B 0.9300 .
C12B C13B 1.387(5) .
C12B H12B 0.9300 .
C13B H13B 0.9300 .
O1C C6C 1.247(4) .
O2C C7C 1.204(4) .
N1C C1C 1.312(5) .
N1C C5C 1.325(4) .
N2C C6C 1.317(4) .
N2C N3C 1.399(4) .
N2C H2C 0.8600 .
N3C C7C 1.395(4) .
N3C H3C 0.8600 .
N4C C7C 1.347(4) .
N4C C8C 1.418(4) .
N4C H4C 0.8600 .
C1C C2C 1.380(5) .
C1C H1C 0.9300 .
C2C C3C 1.394(5) .
C2C H2CA 0.9300 .
C3C C4C 1.373(4) .
C3C C6C 1.493(4) .
C4C C5C 1.380(5) .
C4C H4CA 0.9300 .
C5C H5C 0.9300 .
C8C C13C 1.378(5) .
C8C C9C 1.388(4) .
C9C C10C 1.388(5) .
C9C H9C 0.9300 .
C10C C11C 1.371(5) .
C10C H10C 0.9300 .
C11C C12C 1.365(5) .
C11C H11C 0.9300 .
C12C C13C 1.381(5) .
C12C H12C 0.9300 .
C13C H13C 0.9300 .
O1D C6D 1.262(4) .
O2D C7D 1.215(4) .
N1D C5D 1.310(5) .
N1D C1D 1.353(5) .
N2D C6D 1.318(4) .
N2D N3D 1.380(4) .
N2D H2D 0.8600 .
N3D C7D 1.413(4) .
N3D H3D 0.8600 .
N4D C7D 1.327(4) .
N4D C8D 1.410(4) .
N4D H4D 0.8600 .
C1D C2D 1.405(5) .
C1D H1D 0.9300 .
C2D C3D 1.374(5) .
C2D H2DA 0.9300 .
C3D C4D 1.379(5) .
C3D C6D 1.518(5) .
C4D C5D 1.350(5) .
C4D H4DA 0.9300 .
C5D H5D 0.9300 .
C8D C13D 1.386(5) .
C8D C9D 1.390(5) .
C9D C10D 1.367(5) .
C9D H9D 0.9300 .
C10D C11D 1.369(6) .
C10D H10D 0.9300 .
C11D C12D 1.345(6) .
C11D H11D 0.9300 .
C12D C13D 1.393(5) .
C12D H12D 0.9300 .
C13D H13D 0.9300 .

loop_
_geom_torsion_atom_site_label_1
_geom_torsion_atom_site_label_2
_geom_torsion_atom_site_label_3
_geom_torsion_atom_site_label_4
_geom_torsion
_geom_torsion_site_symmetry_1
_geom_torsion_site_symmetry_2
_geom_torsion_site_symmetry_3
_geom_torsion_site_symmetry_4
C6A N2A N3A C7A -75.2(3) . . . .
C5A N1A C1A C2A -2.9(6) . . . .
N1A C1A C2A C3A 3.4(6) . . . .
C1A C2A C3A C4A -0.7(5) . . . .
C1A C2A C3A C6A -175.7(3) . . . .
C2A C3A C4A C5A -2.1(5) . . . .
C6A C3A C4A C5A 172.7(3) . . . .
C1A N1A C5A C4A -0.3(6) . . . .
C3A C4A C5A N1A 2.7(6) . . . .
N3A N2A C6A O1A 1.4(4) . . . .
N3A N2A C6A C3A -178.5(2) . . . .
C2A C3A C6A O1A 43.5(4) . . . .
C4A C3A C6A O1A -131.3(3) . . . .
C2A C3A C6A N2A -136.5(3) . . . .
C4A C3A C6A N2A 48.7(4) . . . .
C8A N4A C7A O2A -14.1(5) . . . .
C8A N4A C7A N3A 163.0(3) . . . .
N2A N3A C7A O2A -26.2(4) . . . .
N2A N3A C7A N4A 156.6(2) . . . .
C7A N4A C8A C13A -175.1(3) . . . .
C7A N4A C8A C9A 4.3(5) . . . .
C13A C8A C9A C10A 1.5(5) . . . .
N4A C8A C9A C10A -177.8(3) . . . .
C8A C9A C10A C11A -0.7(5) . . . .
C9A C10A C11A C12A 0.3(6) . . . .
C10A C11A C12A C13A -0.7(6) . . . .
C11A C12A C13A C8A 1.5(6) . . . .
C9A C8A C13A C12A -1.9(5) . . . .
N4A C8A C13A C12A 177.4(3) . . . .
C6B N2B N3B C7B 70.5(4) . . . .
C5B N1B C1B C2B -1.1(5) . . . .
N1B C1B C2B C3B 1.1(5) . . . .
C1B C2B C3B C4B -0.7(5) . . . .
C1B C2B C3B C6B 179.6(3) . . . .
C2B C3B C4B C5B 0.3(5) . . . .
C6B C3B C4B C5B -179.9(3) . . . .
C1B N1B C5B C4B 0.7(5) . . . .
C3B C4B C5B N1B -0.3(5) . . . .
N3B N2B C6B O1B 3.7(4) . . . .
N3B N2B C6B C3B -177.2(3) . . . .
C4B C3B C6B O1B -21.1(4) . . . .
C2B C3B C6B O1B 158.7(3) . . . .
C4B C3B C6B N2B 159.8(3) . . . .
C2B C3B C6B N2B -20.4(4) . . . .
C8B N4B C7B O2B 8.3(5) . . . .
C8B N4B C7B N3B -169.3(3) . . . .
N2B N3B C7B O2B 20.0(4) . . . .
N2B N3B C7B N4B -162.4(2) . . . .
C7B N4B C8B C13B -40.2(5) . . . .
C7B N4B C8B C9B 140.7(3) . . . .
C13B C8B C9B C10B 2.3(5) . . . .
N4B C8B C9B C10B -178.4(3) . . . .
C8B C9B C10B C11B -0.3(5) . . . .
C9B C10B C11B C12B -1.9(6) . . . .
C10B C11B C12B C13B 2.0(6) . . . .
C9B C8B C13B C12B -2.3(5) . . . .
N4B C8B C13B C12B 178.6(3) . . . .
C11B C12B C13B C8B 0.1(6) . . . .
C6C N2C N3C C7C 85.6(4) . . . .
C5C N1C C1C C2C 0.1(6) . . . .
N1C C1C C2C C3C -0.4(6) . . . .
C1C C2C C3C C4C 0.6(5) . . . .
C1C C2C C3C C6C 179.0(3) . . . .
C2C C3C C4C C5C -0.4(5) . . . .
C6C C3C C4C C5C -178.7(3) . . . .
C1C N1C C5C C4C 0.1(5) . . . .
C3C C4C C5C N1C 0.1(5) . . . .
N3C N2C C6C O1C 0.1(5) . . . .
N3C N2C C6C C3C -177.6(3) . . . .
C4C C3C C6C O1C 163.8(3) . . . .
C2C C3C C6C O1C -14.5(5) . . . .
C4C C3C C6C N2C -18.4(5) . . . .
C2C C3C C6C N2C 163.3(3) . . . .
C8C N4C C7C O2C -3.1(5) . . . .
C8C N4C C7C N3C 173.5(3) . . . .
N2C N3C C7C O2C 7.7(5) . . . .
N2C N3C C7C N4C -169.0(3) . . . .
C7C N4C C8C C13C 20.6(5) . . . .
C7C N4C C8C C9C -158.6(3) . . . .
C13C C8C C9C C10C 1.4(5) . . . .
N4C C8C C9C C10C -179.4(3) . . . .
C8C C9C C10C C11C -0.9(5) . . . .
C9C C10C C11C C12C 0.6(6) . . . .
C10C C11C C12C C13C -0.7(6) . . . .
C9C C8C C13C C12C -1.5(5) . . . .
N4C C8C C13C C12C 179.3(3) . . . .
C11C C12C C13C C8C 1.2(6) . . . .
C6D N2D N3D C7D -71.7(4) . . . .
C5D N1D C1D C2D -1.5(6) . . . .
N1D C1D C2D C3D 0.9(6) . . . .
C1D C2D C3D C4D 0.4(5) . . . .
C1D C2D C3D C6D 178.3(3) . . . .
C2D C3D C4D C5D -1.1(6) . . . .
C6D C3D C4D C5D -178.8(4) . . . .
C1D N1D C5D C4D 0.8(7) . . . .
C3D C4D C5D N1D 0.5(7) . . . .
N3D N2D C6D O1D 3.6(5) . . . .
N3D N2D C6D C3D 178.2(3) . . . .
C2D C3D C6D O1D 4.0(5) . . . .
C4D C3D C6D O1D -178.2(3) . . . .
C2D C3D C6D N2D -170.7(3) . . . .
C4D C3D C6D N2D 7.1(5) . . . .
C8D N4D C7D O2D -2.6(6) . . . .
C8D N4D C7D N3D 176.3(3) . . . .
N2D N3D C7D O2D -26.1(5) . . . .
N2D N3D C7D N4D 154.9(3) . . . .
C7D N4D C8D C13D -174.1(3) . . . .
C7D N4D C8D C9D 8.6(5) . . . .
C13D C8D C9D C10D -0.8(5) . . . .
N4D C8D C9D C10D 176.4(3) . . . .
C8D C9D C10D C11D 0.7(6) . . . .
C9D C10D C11D C12D 0.4(6) . . . .
C10D C11D C12D C13D -1.5(6) . . . .
C9D C8D C13D C12D -0.3(5) . . . .
N4D C8D C13D C12D -177.8(3) . . . .
C11D C12D C13D C8D 1.4(5) . . . .

loop_
_publcif_info_datablock.id
_publcif_info_datablock.publ_exptl
_publcif_info_datablock.publ_geom
_publcif_info_datablock.structure
{ad046b18-4039-4dc0-be40-beccb112686e} y y y

loop_
_publcif_info_exptl_table_extra_item
sin_theta_over_lambda_max

loop_
_publcif_info_tables.block_id
_publcif_info_tables.reference_item
{ad046b18-4039-4dc0-be40-beccb112686e} '_publcif_info_datablock.publ_exptl'

loop_
_publcif_info_cif.paper_type
EE
